data_4130512
loop_
_publ_author_name
'Barry, Matthew C.'
'Wei, Zheng'
'He, Tianyu'
'Filatov, Alexander S.'
'Dikarev, Evgeny V.'

_publ_section_title
;
 Volatile Single-Source Precursors for the Low-Temperature Preparation of
 Sodium-Rare Earth Metal Fluorides.
;
_journal_issue 28
_journal_name_full 'Journal of the American Chemical Society'
_journal_page_first 8883
_journal_page_last 8887
_journal_paper_doi 10.1021/jacs.6b04194
_journal_volume 138
_journal_year 2016
_chemical_formula_moiety 'C20 H4 F24 Na O8 Y'
_chemical_formula_sum 'C20 H4 F24 Na O8 Y'
_chemical_formula_weight 940.13
_space_group_crystal_system monoclinic
_space_group_IT_number 15
_space_group_name_Hall '-C 2yc'
_space_group_name_H-M_alt 'C 1 2/c 1'
_atom_sites_solution_hydrogens geom
_atom_sites_solution_primary direct
_atom_sites_solution_secondary difmap
_audit_creation_method SHELXL-97
_cell_angle_alpha 90.00
_cell_angle_beta 125.5620(10)
_cell_angle_gamma 90.00
_cell_formula_units_Z 4
_cell_length_a 21.734(2)
_cell_length_b 12.0930(12)
_cell_length_c 14.1309(14)
_cell_measurement_reflns_used 9097
_cell_measurement_temperature 100(2)
_cell_measurement_theta_max 35.49
_cell_measurement_theta_min 3.11
_cell_volume 3021.3(5)
_computing_cell_refinement 'SAINT V.8.27 (Bruker AXS Inc., 2012)'
_computing_data_collection 'APEX2 v.2014.1-1 (Bruker AXS Inc., 2014)'
_computing_data_reduction 'SAINT V.8.27 (Bruker AXS Inc., 2012)'
_computing_molecular_graphics 'SHELXTL Ver. 6.14'
_computing_publication_material 'SHELXTL Ver. 6.14'
_computing_structure_refinement 'SHELXL-97 (Sheldrick, 2008)'
_computing_structure_solution 'SHELXS-97 (Sheldrick, 2008)'
_diffrn_ambient_temperature 100(2)
_diffrn_measured_fraction_theta_full 0.998
_diffrn_measured_fraction_theta_max 0.998
_diffrn_measurement_device_type 'Bruker D8 Venture PHOTON 100 CMOS'
_diffrn_measurement_method 'omega and phi scans'
_diffrn_radiation_monochromator graphite
_diffrn_radiation_source 'fine-focus sealed tube'
_diffrn_radiation_type MoK\a
_diffrn_radiation_wavelength 0.71073
_diffrn_reflns_av_R_equivalents 0.0451
_diffrn_reflns_av_sigmaI/netI 0.0308
_diffrn_reflns_limit_h_max 35
_diffrn_reflns_limit_h_min -35
_diffrn_reflns_limit_k_max 19
_diffrn_reflns_limit_k_min -19
_diffrn_reflns_limit_l_max 23
_diffrn_reflns_limit_l_min -23
_diffrn_reflns_number 54095
_diffrn_reflns_theta_full 35.72
_diffrn_reflns_theta_max 35.72
_diffrn_reflns_theta_min 2.89
_exptl_absorpt_coefficient_mu 2.137
_exptl_absorpt_correction_T_max 0.9007
_exptl_absorpt_correction_T_min 0.5479
_exptl_absorpt_correction_type multi-scan
_exptl_absorpt_process_details 'SADABS V2012/1 (Bruker AXS Inc.)'
_exptl_crystal_colour colorless
_exptl_crystal_density_diffrn 2.067
_exptl_crystal_density_meas ?
_exptl_crystal_density_method none
_exptl_crystal_description needle
_exptl_crystal_F_000 1816
_exptl_crystal_size_max 0.32
_exptl_crystal_size_mid 0.07
_exptl_crystal_size_min 0.05
_refine_diff_density_max 0.666
_refine_diff_density_min -0.399
_refine_diff_density_rms 0.091
_refine_ls_extinction_coef noref
_refine_ls_extinction_method none
_refine_ls_goodness_of_fit_ref 1.048
_refine_ls_hydrogen_treatment constr
_refine_ls_matrix_type full
_refine_ls_number_parameters 246
_refine_ls_number_reflns 7013
_refine_ls_number_restraints 0
_refine_ls_restrained_S_all 1.048
_refine_ls_R_factor_all 0.0496
_refine_ls_R_factor_gt 0.0342
_refine_ls_shift/su_max 0.001
_refine_ls_shift/su_mean 0.000
_refine_ls_structure_factor_coef Fsqd
_refine_ls_weighting_details 'calc w=1/[\s^2^(Fo^2^)+(0.0411P)^2^+1.6292P] where P=(Fo^2^+2Fc^2^)/3'
_refine_ls_weighting_scheme calc
_refine_ls_wR_factor_gt 0.0739
_refine_ls_wR_factor_ref 0.0795
_reflns_number_gt 5868
_reflns_number_total 7013
_reflns_threshold_expression >2sigma(I)
_cod_data_source_file ja6b04194_si_002.cif
_cod_data_source_block NaY(hfac)4
_cod_depositor_comments
;
The following automatic conversions were performed:

data item '_exptl_crystal_density_meas' value 'not measured' was
changed to '?' -- the value is perceived as not measured.

Automatic conversion script
Id: cif_fix_values 6909 2019-04-08 15:41:33Z antanas 
;
_cod_original_sg_symbol_H-M 'C 2/c'
_cod_database_code 4130512

loop_
_symmetry_equiv_pos_as_xyz
'x, y, z'
'-x, y, -z+1/2'
'x+1/2, y+1/2, z'
'-x+1/2, y+1/2, -z+1/2'
'-x, -y, -z'
'x, -y, z-1/2'
'-x+1/2, -y+1/2, -z'
'x+1/2, -y+1/2, z-1/2'

loop_
_atom_site_label
_atom_site_type_symbol
_atom_site_fract_x
_atom_site_fract_y
_atom_site_fract_z
_atom_site_U_iso_or_equiv
_atom_site_adp_type
_atom_site_occupancy
_atom_site_symmetry_multiplicity
_atom_site_calc_flag
_atom_site_refinement_flags
Na1 Na 0.5000 0.5000 0.5000 0.02048(15) Uani 1 2 d S
Y1 Y 0.5000 0.402908(13) 0.7500 0.01032(4) Uani 1 2 d S
O1 O 0.58750(5) 0.47576(7) 0.72217(8) 0.01486(16) Uani 1 1 d .
O2 O 0.56393(5) 0.54411(7) 0.88975(7) 0.01392(15) Uani 1 1 d .
O3 O 0.41663(6) 0.26224(8) 0.70233(9) 0.02128(19) Uani 1 1 d .
O4 O 0.46378(5) 0.33392(7) 0.56683(8) 0.01561(16) Uani 1 1 d .
C1 C 0.70300(8) 0.52503(14) 0.75483(13) 0.0269(3) Uani 1 1 d .
C2 C 0.64767(7) 0.52938(11) 0.78855(11) 0.0158(2) Uani 1 1 d .
C3 C 0.66906(7) 0.59024(11) 0.88629(11) 0.0182(2) Uani 1 1 d .
H3 H 0.7165 0.6271 0.9287 0.022 Uiso 1 1 calc R
C4 C 0.62237(7) 0.59860(10) 0.92377(10) 0.01361(18) Uani 1 1 d .
C5 C 0.64464(8) 0.68898(11) 1.01480(11) 0.0177(2) Uani 1 1 d .
C6 C 0.43618(9) 0.21408(12) 0.41287(12) 0.0228(3) Uani 1 1 d .
C7 C 0.43632(7) 0.24181(11) 0.51912(11) 0.0173(2) Uani 1 1 d .
C8 C 0.40512(9) 0.16096(12) 0.54933(13) 0.0252(3) Uani 1 1 d .
H8 H 0.3902 0.0921 0.5096 0.030 Uiso 1 1 calc R
C9 C 0.39547(9) 0.17969(12) 0.63705(13) 0.0234(3) Uani 1 1 d .
C10 C 0.35053(13) 0.09458(15) 0.65490(18) 0.0395(4) Uani 1 1 d .
F1 F 0.66613(6) 0.53953(8) 0.63969(8) 0.02855(19) Uani 1 1 d .
F2 F 0.73624(6) 0.42650(11) 0.78154(9) 0.0413(3) Uani 1 1 d .
F3 F 0.75695(7) 0.60083(13) 0.80779(12) 0.0589(4) Uani 1 1 d .
F4 F 0.62543(6) 0.78797(7) 0.96315(8) 0.0309(2) Uani 1 1 d .
F5 F 0.71927(5) 0.68955(8) 1.09600(7) 0.02704(19) Uani 1 1 d .
F6 F 0.61054(5) 0.67686(7) 1.06748(7) 0.02027(16) Uani 1 1 d .
F7 F 0.48271(8) 0.13096(9) 0.43577(11) 0.0429(3) Uani 1 1 d .
F8 F 0.45827(5) 0.30022(7) 0.38053(7) 0.02311(17) Uani 1 1 d .
F9 F 0.36787(7) 0.18586(11) 0.32191(9) 0.0485(3) Uani 1 1 d .
F10 F 0.34558(11) -0.00244(11) 0.60780(15) 0.0716(5) Uani 1 1 d .
F11 F 0.38079(9) 0.07957(10) 0.76616(12) 0.0548(4) Uani 1 1 d .
F12 F 0.28074(9) 0.13086(15) 0.60611(15) 0.0707(5) Uani 1 1 d .

loop_
_atom_site_aniso_label
_atom_site_aniso_U_11
_atom_site_aniso_U_22
_atom_site_aniso_U_33
_atom_site_aniso_U_23
_atom_site_aniso_U_13
_atom_site_aniso_U_12
Na1 0.0261(4) 0.0212(4) 0.0165(3) -0.0003(3) 0.0137(3) -0.0051(3)
Y1 0.01119(7) 0.00973(6) 0.01137(6) 0.000 0.00733(5) 0.000
O1 0.0139(4) 0.0161(4) 0.0163(4) -0.0027(3) 0.0098(3) -0.0033(3)
O2 0.0145(4) 0.0137(4) 0.0150(3) -0.0021(3) 0.0093(3) -0.0025(3)
O3 0.0254(5) 0.0205(4) 0.0248(4) -0.0072(4) 0.0185(4) -0.0094(4)
O4 0.0184(4) 0.0137(4) 0.0157(4) -0.0027(3) 0.0104(3) -0.0035(3)
C1 0.0191(6) 0.0408(8) 0.0272(6) -0.0175(6) 0.0170(5) -0.0126(6)
C2 0.0136(5) 0.0184(5) 0.0178(5) -0.0032(4) 0.0105(4) -0.0025(4)
C3 0.0148(5) 0.0243(6) 0.0176(5) -0.0061(4) 0.0107(4) -0.0067(5)
C4 0.0145(5) 0.0132(5) 0.0125(4) -0.0001(4) 0.0075(4) -0.0005(4)
C5 0.0214(6) 0.0158(5) 0.0173(5) -0.0029(4) 0.0120(5) -0.0045(4)
C6 0.0297(7) 0.0211(6) 0.0237(6) -0.0093(5) 0.0190(6) -0.0113(5)
C7 0.0189(5) 0.0174(5) 0.0178(5) -0.0038(4) 0.0119(5) -0.0037(4)
C8 0.0359(8) 0.0199(6) 0.0292(7) -0.0107(5) 0.0243(6) -0.0137(6)
C9 0.0293(7) 0.0204(6) 0.0283(6) -0.0074(5) 0.0212(6) -0.0116(5)
C10 0.0575(12) 0.0345(9) 0.0484(10) -0.0193(8) 0.0433(10) -0.0284(8)
F1 0.0359(5) 0.0329(5) 0.0311(4) -0.0068(4) 0.0277(4) -0.0101(4)
F2 0.0220(5) 0.0701(8) 0.0286(5) -0.0069(5) 0.0130(4) 0.0168(5)
F3 0.0456(7) 0.0916(10) 0.0678(8) -0.0590(8) 0.0492(7) -0.0515(7)
F4 0.0536(6) 0.0133(4) 0.0317(5) -0.0002(3) 0.0282(5) -0.0023(4)
F5 0.0219(4) 0.0378(5) 0.0203(4) -0.0115(3) 0.0116(3) -0.0141(4)
F6 0.0249(4) 0.0211(4) 0.0194(3) -0.0047(3) 0.0155(3) -0.0030(3)
F7 0.0798(9) 0.0224(4) 0.0607(7) 0.0020(5) 0.0604(7) 0.0074(5)
F8 0.0312(4) 0.0222(4) 0.0203(4) -0.0026(3) 0.0175(3) -0.0071(3)
F9 0.0449(6) 0.0767(9) 0.0273(5) -0.0275(5) 0.0230(5) -0.0400(6)
F10 0.1323(14) 0.0380(7) 0.1022(12) -0.0382(7) 0.1011(12) -0.0531(8)
F11 0.0891(11) 0.0439(7) 0.0543(7) -0.0061(6) 0.0547(8) -0.0299(7)
F12 0.0497(8) 0.0907(11) 0.0908(12) -0.0056(10) 0.0516(9) -0.0305(8)

loop_
_atom_type_symbol
_atom_type_description
_atom_type_scat_dispersion_real
_atom_type_scat_dispersion_imag
_atom_type_scat_source
C C 0.0033 0.0016 'International Tables Vol C Tables 4.2.6.8 and 6.1.1.4'
H H 0.0000 0.0000 'International Tables Vol C Tables 4.2.6.8 and 6.1.1.4'
O O 0.0106 0.0060 'International Tables Vol C Tables 4.2.6.8 and 6.1.1.4'
F F 0.0171 0.0103 'International Tables Vol C Tables 4.2.6.8 and 6.1.1.4'
Na Na 0.0362 0.0249 'International Tables Vol C Tables 4.2.6.8 and 6.1.1.4'
Y Y -2.7962 3.5667 'International Tables Vol C Tables 4.2.6.8 and 6.1.1.4'

loop_
_geom_angle_atom_site_label_1
_geom_angle_atom_site_label_2
_geom_angle_atom_site_label_3
_geom_angle
_geom_angle_site_symmetry_1
_geom_angle_site_symmetry_3
O4 Na1 O4 180.0 . 5_666
O4 Na1 O1 67.90(3) . .
O4 Na1 O1 112.10(3) 5_666 .
O4 Na1 O1 112.10(3) . 5_666
O4 Na1 O1 67.90(3) 5_666 5_666
O1 Na1 O1 180.0 . 5_666
O4 Na1 O2 116.00(3) . 6_565
O4 Na1 O2 64.00(3) 5_666 6_565
O1 Na1 O2 114.98(3) . 6_565
O1 Na1 O2 65.02(3) 5_666 6_565
O4 Na1 O2 64.00(3) . 2_656
O4 Na1 O2 116.00(3) 5_666 2_656
O1 Na1 O2 65.02(3) . 2_656
O1 Na1 O2 114.98(3) 5_666 2_656
O2 Na1 O2 180.0 6_565 2_656
O4 Na1 F8 121.69(3) . 5_666
O4 Na1 F8 58.31(3) 5_666 5_666
O1 Na1 F8 67.00(3) . 5_666
O1 Na1 F8 113.00(3) 5_666 5_666
O2 Na1 F8 115.49(3) 6_565 5_666
O2 Na1 F8 64.51(3) 2_656 5_666
O4 Na1 F6 109.05(3) . 2_656
O4 Na1 F6 70.95(3) 5_666 2_656
O1 Na1 F6 111.38(3) . 2_656
O1 Na1 F6 68.62(3) 5_666 2_656
O2 Na1 F6 124.12(2) 6_565 2_656
O2 Na1 F6 55.88(2) 2_656 2_656
F8 Na1 F6 58.64(3) 5_666 2_656
O4 Na1 F6 70.95(3) . 6_565
O4 Na1 F6 109.05(3) 5_666 6_565
O1 Na1 F6 68.62(3) . 6_565
O1 Na1 F6 111.38(3) 5_666 6_565
O2 Na1 F6 55.88(2) 6_565 6_565
O2 Na1 F6 124.12(2) 2_656 6_565
F8 Na1 F6 121.36(3) 5_666 6_565
F6 Na1 F6 180.0 2_656 6_565
O4 Na1 F1 66.41(3) . 5_666
O4 Na1 F1 113.59(3) 5_666 5_666
O1 Na1 F1 122.78(3) . 5_666
O1 Na1 F1 57.22(3) 5_666 5_666
O2 Na1 F1 114.96(3) 6_565 5_666
O2 Na1 F1 65.04(3) 2_656 5_666
F8 Na1 F1 112.55(3) 5_666 5_666
F6 Na1 F1 56.85(3) 2_656 5_666
F6 Na1 F1 123.15(3) 6_565 5_666
O4 Na1 Y1 140.873(19) . 5_666
O4 Na1 Y1 39.127(19) 5_666 5_666
O1 Na1 Y1 141.84(2) . 5_666
O1 Na1 Y1 38.16(2) 5_666 5_666
O2 Na1 Y1 39.085(19) 6_565 5_666
O2 Na1 Y1 140.915(19) 2_656 5_666
F8 Na1 Y1 97.015(17) 5_666 5_666
F6 Na1 Y1 85.039(15) 2_656 5_666
F6 Na1 Y1 94.961(15) 6_565 5_666
F1 Na1 Y1 95.208(17) 5_666 5_666
O3 Y1 O3 83.65(6) . 2_656
O3 Y1 O1 75.26(3) . 2_656
O3 Y1 O1 144.94(3) 2_656 2_656
O3 Y1 O1 144.94(3) . .
O3 Y1 O1 75.26(3) 2_656 .
O1 Y1 O1 135.52(5) 2_656 .
O3 Y1 O2 108.22(4) . 2_656
O3 Y1 O2 140.09(3) 2_656 2_656
O1 Y1 O2 74.10(3) 2_656 2_656
O1 Y1 O2 74.07(3) . 2_656
O3 Y1 O2 140.10(3) . .
O3 Y1 O2 108.22(4) 2_656 .
O1 Y1 O2 74.08(3) 2_656 .
O1 Y1 O2 74.09(3) . .
O2 Y1 O2 87.15(4) 2_656 .
O3 Y1 O4 76.29(3) . 2_656
O3 Y1 O4 73.36(3) 2_656 2_656
O1 Y1 O4 74.60(3) 2_656 2_656
O1 Y1 O4 122.10(3) . 2_656
O2 Y1 O4 145.85(3) 2_656 2_656
O2 Y1 O4 71.41(3) . 2_656
O3 Y1 O4 73.36(3) . .
O3 Y1 O4 76.29(3) 2_656 .
O1 Y1 O4 122.10(3) 2_656 .
O1 Y1 O4 74.60(3) . .
O2 Y1 O4 71.41(3) 2_656 .
O2 Y1 O4 145.85(3) . .
O4 Y1 O4 138.89(4) 2_656 .
O3 Y1 Na1 94.41(2) . 2_656
O3 Y1 Na1 113.15(2) 2_656 2_656
O1 Y1 Na1 43.06(2) 2_656 2_656
O1 Y1 Na1 119.47(2) . 2_656
O2 Y1 Na1 103.96(2) 2_656 2_656
O2 Y1 Na1 45.71(2) . 2_656
O4 Y1 Na1 42.25(2) 2_656 2_656
O4 Y1 Na1 164.09(2) . 2_656
C2 O1 Y1 131.76(8) . .
C2 O1 Na1 124.14(8) . .
Y1 O1 Na1 98.78(3) . .
C4 O2 Y1 132.45(8) . .
C4 O2 Na1 129.46(7) . 2_656
Y1 O2 Na1 95.21(3) . 2_656
C9 O3 Y1 134.46(9) . .
C7 O4 Y1 130.38(8) . .
C7 O4 Na1 130.99(8) . .
Y1 O4 Na1 98.62(3) . .
F3 C1 F2 107.67(14) . .
F3 C1 F1 107.61(14) . .
F2 C1 F1 107.69(12) . .
F3 C1 C2 113.45(11) . .
F2 C1 C2 109.76(13) . .
F1 C1 C2 110.46(12) . .
O1 C2 C3 128.14(11) . .
O1 C2 C1 114.47(11) . .
C3 C2 C1 117.39(11) . .
C2 C3 C4 121.39(11) . .
C2 C3 H3 119.3 . .
C4 C3 H3 119.3 . .
O2 C4 C3 127.99(11) . .
O2 C4 C5 116.81(10) . .
C3 C4 C5 115.16(11) . .
F6 C5 F5 108.29(10) . .
F6 C5 F4 107.81(11) . .
F5 C5 F4 107.59(11) . .
F6 C5 C4 112.57(10) . .
F5 C5 C4 110.91(11) . .
F4 C5 C4 109.50(10) . .
F9 C6 F7 107.88(13) . .
F9 C6 F8 107.01(12) . .
F7 C6 F8 107.48(12) . .
F9 C6 C7 111.63(12) . .
F7 C6 C7 111.05(12) . .
F8 C6 C7 111.57(11) . .
O4 C7 C8 128.45(12) . .
O4 C7 C6 116.57(11) . .
C8 C7 C6 114.97(11) . .
C9 C8 C7 120.81(12) . .
C9 C8 H8 119.6 . .
C7 C8 H8 119.6 . .
O3 C9 C8 127.29(13) . .
O3 C9 C10 114.16(12) . .
C8 C9 C10 118.47(13) . .
F11 C10 F10 108.46(18) . .
F11 C10 F12 107.02(16) . .
F10 C10 F12 107.39(18) . .
F11 C10 C9 111.37(15) . .
F10 C10 C9 112.65(14) . .
F12 C10 C9 109.73(17) . .
C5 F6 Na1 121.12(7) . 2_656

loop_
_geom_bond_atom_site_label_1
_geom_bond_atom_site_label_2
_geom_bond_distance
_geom_bond_site_symmetry_2
Na1 O4 2.5317(9) .
Na1 O4 2.5317(9) 5_666
Na1 O1 2.5718(9) .
Na1 O1 2.5718(9) 5_666
Na1 O2 2.6757(9) 6_565
Na1 O2 2.6757(9) 2_656
Na1 F8 2.7800(9) 5_666
Na1 F6 2.9309(9) 2_656
Na1 F6 2.9309(9) 6_565
Na1 F1 2.9785(10) 5_666
Na1 Y1 3.7227(3) 5_666
Y1 O3 2.2828(10) .
Y1 O3 2.2828(10) 2_656
Y1 O1 2.3275(9) 2_656
Y1 O1 2.3275(9) .
Y1 O2 2.3568(9) 2_656
Y1 O2 2.3568(9) .
Y1 O4 2.3760(9) 2_656
Y1 O4 2.3761(9) .
Y1 Na1 3.7227(3) 2_656
O1 C2 1.2585(15) .
O2 C4 1.2524(15) .
O2 Na1 2.6758(9) 2_656
O3 C9 1.2512(16) .
O4 C7 1.2584(15) .
C1 F3 1.3246(18) .
C1 F2 1.329(2) .
C1 F1 1.3430(18) .
C1 C2 1.5304(18) .
C2 C3 1.3851(17) .
C3 C4 1.3947(17) .
C3 H3 0.9500 .
C4 C5 1.5360(17) .
C5 F6 1.3290(15) .
C5 F5 1.3353(16) .
C5 F4 1.3362(16) .
C6 F9 1.3240(18) .
C6 F7 1.3256(19) .
C6 F8 1.3340(16) .
C6 C7 1.5366(18) .
C7 C8 1.3910(19) .
C8 C9 1.3907(19) .
C8 H8 0.9500 .
C9 C10 1.537(2) .
C10 F11 1.317(2) .
C10 F10 1.322(2) .
C10 F12 1.324(3) .
F6 Na1 2.9310(9) 2_656
